data_2104626
loop_
_publ_author_name
'Drebushchak, Tatiana N.'
'Chesalov, Yury A.'
'Boldyreva, Elena V.'

_publ_section_title
;
 A conformational polymorphic transition in the high-temperature
 \e-form of chlorpropamide on cooling: a new \e'-form
;
_journal_issue 6
_journal_name_full 'Acta Crystallographica Section B'
_journal_page_first 770
_journal_page_last 781
_journal_paper_doi 10.1107/S010876810903290X
_journal_volume 65
_journal_year 2009
_chemical_formula_moiety 'C10 H13 Cl N2 O3 S'
_chemical_formula_sum 'C10 H13 Cl N2 O3 S'
_chemical_formula_weight 276.73
_chemical_melting_point 'Kinetic phase transition'
_chemical_name_common 'chlorpropamide, \a-form'
_chemical_name_systematic
;
 4-chloro-N-((propylaminocarbonyl)benzenesulfonamide
;
_space_group_IT_number 19
_symmetry_cell_setting orthorhombic
_symmetry_space_group_name_Hall 'P 2ac 2ab'
_symmetry_space_group_name_H-M 'P 21 21 21'
_atom_sites_solution_hydrogens geom
_atom_sites_solution_primary direct
_atom_sites_solution_secondary difmap
_audit_creation_method SHELXL-97
_cell_angle_alpha 90.00
_cell_angle_beta 90.00
_cell_angle_gamma 90.00
_cell_formula_units_Z 4
_cell_length_a 26.657(6)
_cell_length_b 5.0938(16)
_cell_length_c 8.9941(18)
_cell_measurement_reflns_used 42
_cell_measurement_temperature 105(2)
_cell_measurement_theta_max 12.5
_cell_measurement_theta_min 10.2
_cell_volume 1221.3(5)
_computing_cell_refinement 'STADI4 (STOE & Cie, 1997)'
_computing_data_collection 'STADI4 (STOE & Cie, 1997)'
_computing_data_reduction 'X-RED (STOE & Cie, 1997)'
_computing_structure_refinement 'SHELXL97 (Sheldrick, 2008)'
_computing_structure_solution 'SHELXS97 (Sheldrick, 2008)'
_diffrn_ambient_temperature 105(2)
_diffrn_measured_fraction_theta_full 1.000
_diffrn_measured_fraction_theta_max 1.000
_diffrn_measurement_device_type 'STOE STADI4 4-circle-diffractometer D094'
_diffrn_measurement_method '\w/2\q scans'
_diffrn_radiation_monochromator 'planar graphite'
_diffrn_radiation_source 'fine-focus sealed tube'
_diffrn_radiation_type 'Mo K\a'
_diffrn_radiation_wavelength 0.71073
_diffrn_reflns_av_R_equivalents 0.0797
_diffrn_reflns_av_sigmaI/netI 0.0567
_diffrn_reflns_limit_h_max 32
_diffrn_reflns_limit_h_min -32
_diffrn_reflns_limit_k_max 6
_diffrn_reflns_limit_k_min -6
_diffrn_reflns_limit_l_max 11
_diffrn_reflns_limit_l_min -11
_diffrn_reflns_number 2875
_diffrn_reflns_theta_full 25.97
_diffrn_reflns_theta_max 25.97
_diffrn_reflns_theta_min 1.53
_diffrn_standards_decay_% 0
_diffrn_standards_interval_time 240
_diffrn_standards_number 3
_exptl_absorpt_coefficient_mu 0.481
_exptl_absorpt_correction_T_max 0.9365
_exptl_absorpt_correction_T_min 0.8858
_exptl_absorpt_correction_type psi-scan
_exptl_absorpt_process_details
;
 X-RED (STOE & Cie, 1997)
;
_exptl_crystal_colour colourless
_exptl_crystal_density_diffrn 1.505
_exptl_crystal_density_method 'not measured'
_exptl_crystal_description block
_exptl_crystal_F_000 576
_exptl_crystal_size_max 0.32
_exptl_crystal_size_mid 0.23
_exptl_crystal_size_min 0.15
_refine_diff_density_max 0.299
_refine_diff_density_min -0.448
_refine_ls_abs_structure_details 'Flack (1983)'
_refine_ls_abs_structure_Flack -0.09(15)
_refine_ls_extinction_method none
_refine_ls_goodness_of_fit_ref 1.061
_refine_ls_hydrogen_treatment constr
_refine_ls_matrix_type full
_refine_ls_number_parameters 155
_refine_ls_number_reflns 2397
_refine_ls_number_restraints 0
_refine_ls_restrained_S_all 1.061
_refine_ls_R_factor_all 0.0641
_refine_ls_R_factor_gt 0.0407
_refine_ls_shift/su_max 0.000
_refine_ls_shift/su_mean 0.000
_refine_ls_structure_factor_coef Fsqd
_refine_ls_weighting_details 'calc w=1/[\s^2^(Fo^2^)+(0.0440P)^2^+4.5034P] where P=(Fo^2^+2Fc^2^)/3'
_refine_ls_weighting_scheme calc
_refine_ls_wR_factor_gt 0.1001
_refine_ls_wR_factor_ref 0.1361
_reflns_number_gt 2041
_reflns_number_total 2397
_reflns_threshold_expression >2\s(I)
_cod_data_source_file gp5033.cif
_cod_data_source_block acpa105
_cod_database_code 2104626
_cod_database_fobs_code 2104626

loop_
_symmetry_equiv_pos_as_xyz
'x, y, z'
'-x+1/2, -y, z+1/2'
'x+1/2, -y+1/2, -z'
'-x, y+1/2, -z+1/2'

loop_
_atom_site_type_symbol
_atom_site_label
_atom_site_fract_x
_atom_site_fract_y
_atom_site_fract_z
_atom_site_U_iso_or_equiv
_atom_site_adp_type
_atom_site_calc_flag
_atom_site_refinement_flags
_atom_site_occupancy
_atom_site_disorder_assembly
_atom_site_disorder_group
C C1 0.04057(17) 0.7650(9) 0.4879(5) 0.0205(10) Uani d . 1 . .
C C2 0.04432(19) 0.6098(10) 0.6137(6) 0.0227(10) Uani d . 1 . .
H H2 0.0198 0.6207 0.6902 0.027 Uiso calc R 1 . .
C C3 0.08455(18) 0.4379(9) 0.6261(5) 0.0194(10) Uani d . 1 . .
H H3 0.0877 0.3269 0.7105 0.023 Uiso calc R 1 . .
C C4 0.12016(16) 0.4305(8) 0.5130(5) 0.0149(9) Uani d . 1 . .
C C5 0.11604(18) 0.5885(9) 0.3881(5) 0.0189(10) Uani d . 1 . .
H H5 0.1405 0.5804 0.3115 0.023 Uiso calc R 1 . .
C C6 0.07575(18) 0.7582(9) 0.3767(5) 0.0212(10) Uani d . 1 . .
H H6 0.0725 0.8693 0.2925 0.025 Uiso calc R 1 . .
C C7 0.24603(16) 0.5712(8) 0.5135(5) 0.0154(9) Uani d . 1 . .
C C8 0.30770(16) 0.9275(8) 0.5357(5) 0.0181(9) Uani d . 1 . .
H H8A 0.3059 1.0824 0.6020 0.022 Uiso calc R 1 . .
H H8B 0.2944 0.9802 0.4373 0.022 Uiso calc R 1 . .
C C9 0.36211(17) 0.8460(8) 0.5186(6) 0.0207(10) Uani d . 1 . .
H H9A 0.3645 0.7016 0.4453 0.025 Uiso calc R 1 . .
H H9B 0.3749 0.7803 0.6150 0.025 Uiso calc R 1 . .
C C10 0.39415(17) 1.0758(9) 0.4672(6) 0.0209(10) Uani d . 1 . .
H H10A 0.3828 1.1338 0.3688 0.031 Uiso calc R 1 . .
H H10B 0.4293 1.0208 0.4615 0.031 Uiso calc R 1 . .
H H10C 0.3909 1.2209 0.5381 0.031 Uiso calc R 1 . .
Cl Cl2 -0.01067(4) 0.9781(3) 0.47166(16) 0.0312(3) Uani d . 1 . .
N N1 0.21740(14) 0.3908(7) 0.5948(4) 0.0153(8) Uani d . 1 . .
H H1N 0.2249 0.3714 0.6894 0.018 Uiso calc R 1 . .
N N2 0.27601(15) 0.7191(8) 0.5966(4) 0.0182(8) Uani d . 1 . .
H H2N 0.2769 0.6903 0.6930 0.022 Uiso calc R 1 . .
O O1 0.16084(12) 0.0305(7) 0.6462(3) 0.0199(7) Uani d . 1 . .
O O2 0.18368(13) 0.1222(6) 0.3841(4) 0.0193(7) Uani d . 1 . .
O O3 0.24243(12) 0.5862(6) 0.3770(4) 0.0184(7) Uani d . 1 . .
S S1 0.17148(4) 0.2137(2) 0.53002(12) 0.0151(2) Uani d . 1 . .

loop_
_atom_site_aniso_label
_atom_site_aniso_U_11
_atom_site_aniso_U_22
_atom_site_aniso_U_33
_atom_site_aniso_U_12
_atom_site_aniso_U_13
_atom_site_aniso_U_23
C1 0.016(2) 0.016(2) 0.029(3) 0.0010(17) -0.0059(19) -0.004(2)
C2 0.017(2) 0.029(3) 0.022(2) -0.001(2) 0.004(2) 0.001(2)
C3 0.019(2) 0.023(3) 0.017(2) -0.002(2) -0.0049(19) 0.002(2)
C4 0.014(2) 0.014(2) 0.017(2) -0.0009(16) -0.0048(18) -0.0053(19)
C5 0.020(2) 0.021(2) 0.016(2) -0.003(2) 0.0011(19) -0.001(2)
C6 0.023(3) 0.020(3) 0.020(2) -0.002(2) -0.0040(19) 0.002(2)
C7 0.015(2) 0.015(2) 0.017(2) 0.0028(16) -0.0005(18) -0.0023(18)
C8 0.021(2) 0.015(2) 0.018(2) 0.0001(17) -0.002(2) 0.003(2)
C9 0.022(2) 0.017(2) 0.023(2) 0.0002(18) 0.001(2) -0.001(2)
C10 0.016(2) 0.025(2) 0.021(2) -0.0062(18) 0.002(2) -0.001(2)
Cl2 0.0229(6) 0.0312(6) 0.0395(7) 0.0093(5) -0.0017(6) 0.0010(6)
N1 0.0145(19) 0.0198(18) 0.0117(17) -0.0031(16) 0.0001(15) 0.0028(16)
N2 0.020(2) 0.0216(19) 0.0130(17) -0.0051(17) 0.0009(15) -0.0004(17)
O1 0.0244(18) 0.0174(16) 0.0178(16) -0.0044(14) 0.0031(13) 0.0040(14)
O2 0.0248(19) 0.0162(15) 0.0169(16) -0.0056(14) 0.0066(14) -0.0028(13)
O3 0.0196(18) 0.0197(16) 0.0160(16) -0.0052(14) 0.0007(13) 0.0002(14)
S1 0.0172(5) 0.0136(5) 0.0146(5) -0.0016(4) 0.0023(5) 0.0000(5)

loop_
_atom_type_symbol
_atom_type_description
_atom_type_scat_dispersion_real
_atom_type_scat_dispersion_imag
_atom_type_scat_source
C C 0.0033 0.0016 'International Tables Vol C Tables 4.2.6.8 and 6.1.1.4'
H H 0.0000 0.0000 'International Tables Vol C Tables 4.2.6.8 and 6.1.1.4'
Cl Cl 0.1484 0.1585 'International Tables Vol C Tables 4.2.6.8 and 6.1.1.4'
N N 0.0061 0.0033 'International Tables Vol C Tables 4.2.6.8 and 6.1.1.4'
O O 0.0106 0.0060 'International Tables Vol C Tables 4.2.6.8 and 6.1.1.4'
S S 0.1246 0.1234 'International Tables Vol C Tables 4.2.6.8 and 6.1.1.4'

loop_
_geom_angle_atom_site_label_1
_geom_angle_atom_site_label_2
_geom_angle_atom_site_label_3
_geom_angle_site_symmetry_1
_geom_angle_site_symmetry_3
_geom_angle
_geom_angle_publ_flag
C6 C1 C2 . . 122.2(4) ?
C6 C1 Cl2 . . 119.2(4) ?
C2 C1 Cl2 . . 118.6(4) ?
C1 C2 C3 . . 118.8(4) ?
C1 C2 H2 . . 120.6 ?
C3 C2 H2 . . 120.6 ?
C2 C3 C4 . . 119.0(4) ?
C2 C3 H3 . . 120.5 ?
C4 C3 H3 . . 120.5 ?
C5 C4 C3 . . 121.5(4) ?
C5 C4 S1 . . 119.7(3) ?
C3 C4 S1 . . 118.8(3) ?
C6 C5 C4 . . 119.0(4) ?
C6 C5 H5 . . 120.5 ?
C4 C5 H5 . . 120.5 ?
C1 C6 C5 . . 119.6(4) ?
C1 C6 H6 . . 120.2 ?
C5 C6 H6 . . 120.2 ?
O3 C7 N2 . . 124.8(4) ?
O3 C7 N1 . . 121.2(4) ?
N2 C7 N1 . . 114.0(4) ?
N2 C8 C9 . . 113.0(4) ?
N2 C8 H8A . . 109.0 ?
C9 C8 H8A . . 109.0 ?
N2 C8 H8B . . 109.0 ?
C9 C8 H8B . . 109.0 ?
H8A C8 H8B . . 107.8 ?
C8 C9 C10 . . 110.9(4) ?
C8 C9 H9A . . 109.5 ?
C10 C9 H9A . . 109.5 ?
C8 C9 H9B . . 109.5 ?
C10 C9 H9B . . 109.5 ?
H9A C9 H9B . . 108.0 ?
C9 C10 H10A . . 109.5 ?
C9 C10 H10B . . 109.5 ?
H10A C10 H10B . . 109.5 ?
C9 C10 H10C . . 109.5 ?
H10A C10 H10C . . 109.5 ?
H10B C10 H10C . . 109.5 ?
C7 N1 S1 . . 125.9(3) ?
C7 N1 H1N . . 117.0 ?
S1 N1 H1N . . 117.0 ?
C7 N2 C8 . . 123.3(4) ?
C7 N2 H2N . . 118.4 ?
C8 N2 H2N . . 118.4 ?
O1 S1 O2 . . 120.2(2) ?
O1 S1 N1 . . 104.4(2) ?
O2 S1 N1 . . 109.8(2) ?
O1 S1 C4 . . 108.5(2) ?
O2 S1 C4 . . 107.5(2) ?
N1 S1 C4 . . 105.5(2) ?

loop_
_geom_bond_atom_site_label_1
_geom_bond_atom_site_label_2
_geom_bond_site_symmetry_2
_geom_bond_distance
_geom_bond_publ_flag
C1 C6 . 1.371(7) ?
C1 C2 . 1.384(7) ?
C1 Cl2 . 1.751(5) ?
C2 C3 . 1.389(7) ?
C2 H2 . 0.9500 ?
C3 C4 . 1.392(6) ?
C3 H3 . 0.9500 ?
C4 C5 . 1.386(6) ?
C4 S1 . 1.765(4) ?
C5 C6 . 1.382(7) ?
C5 H5 . 0.9500 ?
C6 H6 . 0.9500 ?
C7 O3 . 1.234(6) ?
C7 N2 . 1.328(6) ?
C7 N1 . 1.400(6) ?
C8 N2 . 1.463(6) ?
C8 C9 . 1.517(6) ?
C8 H8A . 0.9900 ?
C8 H8B . 0.9900 ?
C9 C10 . 1.521(6) ?
C9 H9A . 0.9900 ?
C9 H9B . 0.9900 ?
C10 H10A . 0.9800 ?
C10 H10B . 0.9800 ?
C10 H10C . 0.9800 ?
N1 S1 . 1.628(4) ?
N1 H1N . 0.8800 ?
N2 H2N . 0.8800 ?
O1 S1 . 1.430(3) ?
O2 S1 . 1.430(3) ?

loop_
_geom_hbond_atom_site_label_D
_geom_hbond_atom_site_label_H
_geom_hbond_atom_site_label_A
_geom_hbond_site_symmetry_A
_geom_hbond_distance_DH
_geom_hbond_distance_HA
_geom_hbond_distance_DA
_geom_hbond_angle_DHA
N1 H1N O3 2_565 0.88 1.91 2.757(5) 160.9
N2 H2N O2 2_565 0.88 2.23 2.915(5) 134.5
N2 H2N O3 2_565 0.88 2.23 3.003(5) 146.1
C10 H10A O1 2_564 0.98 2.46 3.282(6) 141.0

loop_
_geom_torsion_atom_site_label_1
_geom_torsion_atom_site_label_2
_geom_torsion_atom_site_label_3
_geom_torsion_atom_site_label_4
_geom_torsion_site_symmetry_1
_geom_torsion_site_symmetry_2
_geom_torsion_site_symmetry_3
_geom_torsion_site_symmetry_4
_geom_torsion
_geom_torsion_publ_flag
C6 C1 C2 C3 . . . . -1.3(7) ?
Cl2 C1 C2 C3 . . . . 179.1(4) ?
C1 C2 C3 C4 . . . . 1.1(7) ?
C2 C3 C4 C5 . . . . -0.7(7) ?
C2 C3 C4 S1 . . . . 179.4(4) ?
C3 C4 C5 C6 . . . . 0.5(7) ?
S1 C4 C5 C6 . . . . -179.7(4) ?
C2 C1 C6 C5 . . . . 1.1(7) ?
Cl2 C1 C6 C5 . . . . -179.3(4) ?
C4 C5 C6 C1 . . . . -0.6(7) ?
N2 C8 C9 C10 . . . . -175.3(4) ?
O3 C7 N1 S1 . . . . -9.4(6) ?
N2 C7 N1 S1 . . . . 170.2(3) ?
O3 C7 N2 C8 . . . . 2.2(7) ?
N1 C7 N2 C8 . . . . -177.4(4) ?
C9 C8 N2 C7 . . . . -101.1(5) ?
C7 N1 S1 O1 . . . . 169.8(4) ?
C7 N1 S1 O2 . . . . 39.7(4) ?
C7 N1 S1 C4 . . . . -75.9(4) ?
C5 C4 S1 O1 . . . . -165.7(3) ?
C3 C4 S1 O1 . . . . 14.2(4) ?
C5 C4 S1 O2 . . . . -34.3(4) ?
C3 C4 S1 O2 . . . . 145.6(3) ?
C5 C4 S1 N1 . . . . 82.8(4) ?
C3 C4 S1 N1 . . . . -97.3(4) ?

loop_
_cod_related_entry_id
_cod_related_entry_database
_cod_related_entry_code
1 ChemSpider 2626
